data_2000273
loop_
_publ_author_name
'Pech, R.'
'Pickardt, J.'

_publ_section_title
;
 Hexaaquanickel(II) bis[1,2,3-benzenetricarboxylate(1--)] tetrahydrate
;
_journal_issue 8
_journal_name_full 'Acta Crystallographica Section C'
_journal_page_first 1731
_journal_page_last 1732
_journal_paper_doi 10.1107/S0108270191001567
_journal_volume 47
_journal_year 1991
_chemical_formula_sum 'C18 H30 Ni O22'
_space_group_crystal_system triclinic
_space_group_IT_number 2
_space_group_name_Hall '-P 1'
_space_group_name_H-M_alt 'P -1'
_cell_angle_alpha 93.10(2)
_cell_angle_beta 92.850(10)
_cell_angle_gamma 117.690(10)
_cell_formula_units_Z 1
_cell_length_a 6.6710(10)
_cell_length_b 6.6830(10)
_cell_length_c 16.357(3)
_cell_volume 642.46(19)
_diffrn_radiation_type mo
_diffrn_radiation_wavelength 0.71069
_exptl_absorpt_coefficient_mu .783
_exptl_crystal_density_diffrn 1.7
_exptl_crystal_density_meas 1.7
_exptl_crystal_F_000 322
_cod_data_source_file mu0234.cif
_cod_data_source_block mu0234a
_cod_depositor_comments
;
 Updating space group information and adding the symmetry operation list.

 Antanas Vaitkus,
 2018-06-14
;
_cod_original_cell_volume 642.64
_cod_original_sg_symbol_H-M P-1
_cod_original_formula_sum 'Ni1 C18 O22 H30'
_cod_database_code 2000273

loop_
_space_group_symop_id
_space_group_symop_operation_xyz
1 x,y,z
2 -x,-y,-z

loop_
_atom_site_label
_atom_site_fract_x
_atom_site_fract_y
_atom_site_fract_z
_atom_site_U_iso_or_equiv
Ni .0000 .0000 .0000 1.59
O1 -.0691(3) -.0095(3) -.35870(10) 2.83
O2 .1218(3) .1049(4) -.23680(10) 4.11
O3 .5718(3) .5056(2) -.18120(10) 2.26
O4 .5621(3) .1680(2) -.17800(10) 2.21
O5 1.0019(3) .5308(4) -.23230(10) 4.24
O6 1.1350(3) .5972(3) -.35450(10) 3.00
O7 .0949(3) .3226(3) .05160(10) 2.46
O8 .1094(3) -.0764(3) .10560(10) 2.89
O9 .3190(3) .1019(3) -.03720(10) 2.77
O10 .5547(3) .8177(3) -.27650(10) 2.10
O11 -.3098(3) .3869(3) .06870(10) 3.08
C1 .3308(3) .1886(3) -.35360(10) 1.76
C2 .5432(3) .3022(3) -.30840(10) 1.54
C3 .7394(3) .3936(3) -.35110(10) 1.82
C4 .7200(4) .3701(5) -.43630(10) 2.70
C5 .5106(4) .2581(5) -.4802(2) 3.12
C6 .3165(4) .1672(4) -.43890(10) 2.57
C7 .1188(3) .0903(4) -.30970(10) 1.99
C8 .5605(3) .3271(3) -.21510(10) 1.68
C9 .9689(4) .5128(4) -.30500(10) 2.15
H1 .1687 .0418 .3353 ?
H3 -1.2589 -.6762 .3270 ?
H4 -.8551 -.4403 .4651 ?
H5 -.4909 -.2242 .5400 ?
H6 -.1730 -.0842 .4714 ?
H71 .1863 .3638 .0955 ?
H72 .1449 .3775 .0131 ?
H81 .0579 -.0673 .1446 ?
H82 .1948 -.1190 .1099 ?
H91 .3546 .1025 -.0802 ?
H92 .4196 .1705 -.0041 ?
H101 -1.5551 -.9343 .2416 ?
H102 -1.5749 -.7527 .2498 ?
H111 .3340 .5511 .8935 ?
H112 .2096 .6338 .9098 ?
